data_4512664
loop_
_publ_author_name
'Ferguson, Jayne L.'
'Fitchett, Christopher M.'

_publ_section_title
;
 N,N&#x2032;-Dimethylene-2,2&#x2032;-biimidazole---A Mimic of Carboxylate
 for the Formation of Complexes with Copper(I) And the Anion Directed
 Formation of a Solvent Pocket
;
_journal_issue 3
_journal_name_full 'Crystal Growth &amp; Design'
_journal_page_first 1280
_journal_paper_doi 10.1021/cg5016803
_journal_volume 15
_journal_year 2015
_chemical_formula_moiety 'C24 H24 Cu2 N12, 2(F6 P), 2(C6 H6)'
_chemical_formula_sum 'C36 H36 Cu2 F12 N12 P2'
_chemical_formula_weight 1053.79
_space_group_crystal_system monoclinic
_space_group_IT_number 15
_space_group_name_Hall '-C 2yc'
_space_group_name_H-M_alt 'C 1 2/c 1'
_symmetry_space_group_name_Hall '-C 2yc'
_symmetry_space_group_name_H-M 'C 1 2/c 1'
_atom_sites_solution_hydrogens geom
_atom_sites_solution_primary direct
_audit_creation_date 2014-09-17
_audit_creation_method
;
Olex2 1.2
(compiled 2014.08.28 svn.r2986 for OlexSys, GUI svn.r4874)
;
_cell_angle_alpha 90
_cell_angle_beta 105.069(2)
_cell_angle_gamma 90
_cell_formula_units_Z 4
_cell_length_a 13.3566(2)
_cell_length_b 26.8329(5)
_cell_length_c 12.1604(2)
_cell_measurement_reflns_used 8557
_cell_measurement_temperature 290.81(10)
_cell_measurement_theta_max 73.7054
_cell_measurement_theta_min 3.2913
_cell_volume 4208.38(13)
_computing_cell_refinement
;
CrysAlisPro, Agilent Technologies,
Version 1.171.35.19 (release 27-10-2011 CrysAlis171 .NET)
(compiled Oct 27 2011,15:02:11)
;
_computing_data_collection
;
CrysAlisPro, Agilent Technologies,
Version 1.171.35.19 (release 27-10-2011 CrysAlis171 .NET)
(compiled Oct 27 2011,15:02:11)
;
_computing_data_reduction
;
CrysAlisPro, Agilent Technologies,
Version 1.171.35.19 (release 27-10-2011 CrysAlis171 .NET)
(compiled Oct 27 2011,15:02:11)
;
_computing_molecular_graphics 'Olex2 (Dolomanov et al., 2009)'
_computing_publication_material 'Olex2 (Dolomanov et al., 2009)'
_computing_structure_refinement 'ShelXL (Sheldrick, 2008)'
_computing_structure_solution 'ShelXS (Sheldrick, 2008)'
_diffrn_ambient_temperature 290.81(10)
_diffrn_detector_area_resol_mean 10.6501
_diffrn_measured_fraction_theta_full 0.999
_diffrn_measured_fraction_theta_max 0.970
_diffrn_measurement_details
;
  1 omega -113.00  -10.00   1.0000    1.5000
omega____ theta____ kappa____ phi______ frames
    -      -39.9063  -57.0000  -90.0000 103

  2 omega  -46.00   32.00   1.0000    1.5000
omega____ theta____ kappa____ phi______ frames
    -      -39.9063   37.0000   60.0000 78

  3 omega    1.00   28.00   1.0000    1.5000
omega____ theta____ kappa____ phi______ frames
    -       39.9063  -99.0000 -180.0000 27

  4 omega    2.00   29.00   1.0000    1.5000
omega____ theta____ kappa____ phi______ frames
    -       39.9063  -99.0000  150.0000 27

  5 omega   65.00   90.00   1.0000    1.5000
omega____ theta____ kappa____ phi______ frames
    -       39.9063 -125.0000  -30.0000 25

  6 omega   30.00   91.00   1.0000    2.0000
omega____ theta____ kappa____ phi______ frames
    -      107.7801  -30.0000   90.0000 61

  7 omega   31.00  140.00   1.0000    2.0000
omega____ theta____ kappa____ phi______ frames
    -      107.7801  -77.0000  -90.0000 109

  8 omega   33.00   81.00   1.0000    2.0000
omega____ theta____ kappa____ phi______ frames
    -      107.7801 -125.0000 -120.0000 48

  9 omega   30.00   87.00   1.0000    2.0000
omega____ theta____ kappa____ phi______ frames
    -      107.7801  -30.0000  -90.0000 57

 10 omega   38.00   66.00   1.0000    2.0000
omega____ theta____ kappa____ phi______ frames
    -      107.7801  -30.0000 -180.0000 28

 11 omega   57.00   83.00   1.0000    2.0000
omega____ theta____ kappa____ phi______ frames
    -      107.7801  -45.0000  -30.0000 26

 12 omega  142.00  169.00   1.0000    2.0000
omega____ theta____ kappa____ phi______ frames
    -      107.7801  -15.0000  -90.0000 27

 13 omega   59.00  134.00   1.0000    2.0000
omega____ theta____ kappa____ phi______ frames
    -      107.7801  -15.0000  -90.0000 75

 14 omega -114.00  -10.00   1.0000    1.5000
omega____ theta____ kappa____ phi______ frames
    -      -39.9063  -57.0000   60.0000 104

 15 omega -114.00  -10.00   1.0000    1.5000
omega____ theta____ kappa____ phi______ frames
    -      -39.9063  -57.0000  150.0000 104

 16 omega   23.00   97.00   1.0000    1.5000
omega____ theta____ kappa____ phi______ frames
    -       39.9063 -125.0000  -90.0000 74

 17 omega   46.00  165.00   1.0000    2.0000
omega____ theta____ kappa____ phi______ frames
    -      107.7801   15.0000   90.0000 119
;
_diffrn_measurement_device_type 'SuperNova, Dual, Cu at zero, Atlas'
_diffrn_measurement_method '\w scans'
_diffrn_orient_matrix_UB_11 0.0518106000
_diffrn_orient_matrix_UB_12 -0.0466709000
_diffrn_orient_matrix_UB_13 -0.0372320000
_diffrn_orient_matrix_UB_21 0.0108070000
_diffrn_orient_matrix_UB_22 0.0285335000
_diffrn_orient_matrix_UB_23 -0.0970948000
_diffrn_orient_matrix_UB_31 0.1199332000
_diffrn_orient_matrix_UB_32 0.0176008000
_diffrn_orient_matrix_UB_33 0.0587355000
_diffrn_radiation_monochromator mirror
_diffrn_radiation_type CuK\a
_diffrn_radiation_wavelength 1.54184
_diffrn_reflns_av_R_equivalents 0.0206
_diffrn_reflns_av_unetI/netI 0.0202
_diffrn_reflns_Laue_measured_fraction_full 0.999
_diffrn_reflns_Laue_measured_fraction_max 0.970
_diffrn_reflns_limit_h_max 16
_diffrn_reflns_limit_h_min -16
_diffrn_reflns_limit_k_max 30
_diffrn_reflns_limit_k_min -33
_diffrn_reflns_limit_l_max 12
_diffrn_reflns_limit_l_min -15
_diffrn_reflns_number 12327
_diffrn_reflns_point_group_measured_fraction_full 0.999
_diffrn_reflns_point_group_measured_fraction_max 0.970
_diffrn_reflns_theta_full 67.684
_diffrn_reflns_theta_max 73.869
_diffrn_reflns_theta_min 3.294
_diffrn_source 'SuperNova (Cu) X-ray Source'
_exptl_absorpt_coefficient_mu 2.853
_exptl_absorpt_correction_T_max 1.00000
_exptl_absorpt_correction_T_min 0.60215
_exptl_absorpt_correction_type multi-scan
_exptl_absorpt_process_details
;
CrysAlisPro, Agilent Technologies,
Version 1.171.35.19 (release 27-10-2011 CrysAlis171 .NET)
(compiled Oct 27 2011,15:02:11)
Empirical absorption correction using spherical harmonics,
 implemented in SCALE3 ABSPACK scaling algorithm.
;
_exptl_crystal_colour colourless
_exptl_crystal_colour_primary colourless
_exptl_crystal_density_diffrn 1.663
_exptl_crystal_density_meas block
_exptl_crystal_description block
_exptl_crystal_F_000 2128
_exptl_crystal_size_max 0.37
_exptl_crystal_size_mid 0.16
_exptl_crystal_size_min 0.05
_refine_diff_density_max 0.499
_refine_diff_density_min -0.378
_refine_diff_density_rms 0.060
_refine_ls_extinction_method none
_refine_ls_goodness_of_fit_ref 1.106
_refine_ls_hydrogen_treatment constr
_refine_ls_matrix_type full
_refine_ls_number_parameters 290
_refine_ls_number_reflns 4154
_refine_ls_number_restraints 0
_refine_ls_restrained_S_all 1.106
_refine_ls_R_factor_all 0.0344
_refine_ls_R_factor_gt 0.0329
_refine_ls_shift/su_max 0.001
_refine_ls_shift/su_mean 0.000
_refine_ls_structure_factor_coef Fsqd
_refine_ls_weighting_details 'w=1/[\s^2^(Fo^2^)+(0.0380P)^2^+7.8736P] where P=(Fo^2^+2Fc^2^)/3'
_refine_ls_weighting_scheme calc
_refine_ls_wR_factor_gt 0.0864
_refine_ls_wR_factor_ref 0.0876
_reflns_Friedel_coverage 0.000
_reflns_number_gt 3970
_reflns_number_total 4154
_reflns_threshold_expression 'I > 2\s(I)'
_cod_data_source_file cg5016803_si_002.cif
_cod_data_source_block S1
_cod_depositor_comments 'Adding full bibliography for 4512656--4512665.cif.'
_cod_database_code 4512664
_shelxl_version_number 2014/6
_chemical_oxdiff_formula C14H12N4F6P1CU1
_shelx_space_group_comment
;
The symmetry employed for this shelxl refinement is uniquely defined
by the following loop, which should always be used as a source of
symmetry information in preference to the above space-group names.
They are only intended as comments.
;
_reflns_odcompleteness_completeness 99.92
_reflns_odcompleteness_iscentric 1
_reflns_odcompleteness_theta 66.97
_olex2_refinement_description
;
1. Fixed Uiso
 At 1.2 times of:
  All C(H) groups, All C(H,H) groups
2.a Secondary CH2 refined with riding coordinates:
 C8(H8A,H8B), C48(H48A,H48B), C49(H49A,H49B)
2.b Aromatic/amide H refined with riding coordinates:
 C12(H12), C16(H16), C21(H21), C29(H29), C30(H30), C37(H37), C1(H1), C4(H4),
 C9(H9), C1A(H1A), C1B(H1B), C14(H14), C19(H19)
;
_olex2_submission_special_instructions 'No special instructions were received'

loop_
_space_group_symop_operation_xyz
'x, y, z'
'-x, y, -z+1/2'
'x+1/2, y+1/2, z'
'-x+1/2, y+1/2, -z+1/2'
'-x, -y, -z'
'x, -y, z-1/2'
'-x+1/2, -y+1/2, -z'
'x+1/2, -y+1/2, z-1/2'

loop_
_atom_site_label
_atom_site_type_symbol
_atom_site_fract_x
_atom_site_fract_y
_atom_site_fract_z
_atom_site_U_iso_or_equiv
_atom_site_adp_type
_atom_site_occupancy
_atom_site_site_symmetry_order
_atom_site_calc_flag
_atom_site_refinement_flags_posn
_atom_site_refinement_flags_adp
_atom_site_refinement_flags_occupancy
Cu1 Cu 0.06759(2) 0.10784(2) 0.68404(2) 0.02013(10) Uani 1 1 d . . .
N1 N 0.08924(15) 0.26391(7) 0.71480(17) 0.0278(4) Uani 1 1 d . . .
N4 N 0.09006(14) 0.18235(7) 0.68711(16) 0.0252(4) Uani 1 1 d . . .
N11 N -0.02138(13) 0.07662(6) 0.55035(15) 0.0203(3) Uani 1 1 d . . .
N14 N 0.18748(12) 0.08277(6) 0.80441(14) 0.0191(3) Uani 1 1 d . . .
N18 N -0.15259(13) 0.04517(6) 0.41757(14) 0.0202(3) Uani 1 1 d . . .
N23 N 0.29972(13) 0.06570(6) 0.96914(15) 0.0206(3) Uani 1 1 d . . .
C7 C 0.04353(16) 0.21962(8) 0.72536(18) 0.0233(4) Uani 1 1 d . . .
C8 C 0.05800(19) 0.31068(8) 0.7597(2) 0.0305(5) Uani 1 1 d . . .
H8A H 0.0791 0.3389 0.7212 0.037 Uiso 1 1 calc R . .
H8B H 0.0913 0.3135 0.8404 0.037 Uiso 1 1 calc R . .
C12 C 0.17100(18) 0.20443(9) 0.6532(2) 0.0307(5) Uani 1 1 d . . .
H12 H 0.2185 0.1874 0.6233 0.037 Uiso 1 1 calc R . .
C16 C 0.17105(19) 0.25464(9) 0.6697(2) 0.0323(5) Uani 1 1 d . . .
H16 H 0.2171 0.2778 0.6537 0.039 Uiso 1 1 calc R . .
C20 C 0.19862(14) 0.07129(7) 0.91283(17) 0.0183(4) Uani 1 1 d . . .
C21 C 0.01195(16) 0.06335(8) 0.45561(19) 0.0260(4) Uani 1 1 d . . .
H21 H 0.0793 0.0672 0.4488 0.031 Uiso 1 1 calc R . .
C29 C -0.06807(17) 0.04389(8) 0.37406(19) 0.0263(4) Uani 1 1 d . . .
H29 H -0.0658 0.0321 0.3029 0.032 Uiso 1 1 calc R . .
C30 C 0.28784(15) 0.08502(8) 0.79223(18) 0.0227(4) Uani 1 1 d . . .
H30 H 0.3052 0.0926 0.7248 0.027 Uiso 1 1 calc R . .
C36 C -0.12150(15) 0.06468(7) 0.52374(17) 0.0181(4) Uani 1 1 d . . .
C37 C 0.35687(16) 0.07461(8) 0.89248(19) 0.0248(4) Uani 1 1 d . . .
H37 H 0.4287 0.0737 0.9066 0.030 Uiso 1 1 calc R . .
C48 C -0.25660(15) 0.02447(8) 0.37073(17) 0.0229(4) Uani 1 1 d . . .
H48A H -0.2596 -0.0093 0.3982 0.027 Uiso 1 1 calc R . .
H48B H -0.2723 0.0235 0.2883 0.027 Uiso 1 1 calc R . .
C49 C 0.33484(16) 0.05683(8) 1.09244(18) 0.0252(4) Uani 1 1 d . . .
H49A H 0.3423 0.0884 1.1328 0.030 Uiso 1 1 calc R . .
H49B H 0.4018 0.0404 1.1107 0.030 Uiso 1 1 calc R . .
P3 P 0.32770(4) 0.09148(2) 0.43844(4) 0.02004(12) Uani 1 1 d . . .
F2 F 0.25094(9) 0.04489(5) 0.40049(11) 0.0269(3) Uani 1 1 d . . .
F3 F 0.26617(11) 0.12087(5) 0.32718(12) 0.0362(3) Uani 1 1 d . . .
F6 F 0.40402(11) 0.13759(5) 0.47647(13) 0.0394(3) Uani 1 1 d . . .
F9 F 0.38896(10) 0.06163(5) 0.54983(11) 0.0337(3) Uani 1 1 d . . .
F10 F 0.25087(11) 0.11329(6) 0.50845(13) 0.0392(3) Uani 1 1 d . . .
F15 F 0.40431(10) 0.06908(6) 0.36928(12) 0.0363(3) Uani 1 1 d . . .
C1 C 0.2419(3) 0.29364(13) 0.0527(3) 0.0668(11) Uani 1 1 d . . .
H1 H 0.2360 0.3236 0.0892 0.080 Uiso 1 1 calc R . .
C4 C 0.3151(3) 0.28839(14) -0.0036(3) 0.0655(10) Uani 1 1 d . . .
H4 H 0.3598 0.3147 -0.0063 0.079 Uiso 1 1 calc R . .
C9 C 0.1759(3) 0.25525(18) 0.0569(3) 0.0700(12) Uani 1 1 d . . .
H9 H 0.1251 0.2589 0.0959 0.084 Uiso 1 1 calc R . .
C1A C 0.0594(3) 0.26015(15) 0.3439(3) 0.0649(10) Uani 1 1 d . . .
H1A H 0.0992 0.2770 0.4070 0.078 Uiso 1 1 calc R . .
C1B C 0.0582(3) 0.20958(15) 0.3419(3) 0.0623(9) Uani 1 1 d . . .
H1B H 0.0976 0.1918 0.4038 0.075 Uiso 1 1 calc R . .
C14 C 0.0000 0.18492(19) 0.2500 0.0646(13) Uani 1 2 d S T P
H14 H 0.0000 0.1503 0.2500 0.078 Uiso 1 2 calc RS T P
C19 C 0.0000 0.2870(2) 0.2500 0.080(2) Uani 1 2 d S T P
H19 H 0.0000 0.3216 0.2500 0.096 Uiso 1 2 calc RS T P

loop_
_atom_site_aniso_label
_atom_site_aniso_U_11
_atom_site_aniso_U_22
_atom_site_aniso_U_33
_atom_site_aniso_U_23
_atom_site_aniso_U_13
_atom_site_aniso_U_12
Cu1 0.01534(16) 0.02353(17) 0.02256(17) -0.00125(11) 0.00676(12) -0.00154(11)
N1 0.0321(10) 0.0208(9) 0.0315(10) 0.0010(8) 0.0099(8) 0.0001(7)
N4 0.0252(9) 0.0217(9) 0.0288(9) 0.0020(7) 0.0072(7) 0.0020(7)
N11 0.0165(8) 0.0217(8) 0.0240(9) -0.0005(7) 0.0074(7) -0.0012(6)
N14 0.0168(8) 0.0184(8) 0.0230(9) -0.0010(7) 0.0070(7) 0.0000(6)
N18 0.0185(8) 0.0219(8) 0.0209(8) -0.0006(7) 0.0064(7) -0.0034(6)
N23 0.0151(8) 0.0234(8) 0.0228(9) -0.0011(7) 0.0042(6) 0.0013(6)
C7 0.0242(10) 0.0195(10) 0.0247(10) 0.0008(8) 0.0034(8) -0.0001(8)
C8 0.0428(14) 0.0185(10) 0.0318(12) -0.0012(9) 0.0122(10) -0.0046(9)
C12 0.0331(12) 0.0265(11) 0.0360(13) 0.0028(9) 0.0153(10) 0.0007(9)
C16 0.0340(12) 0.0289(12) 0.0370(13) 0.0033(10) 0.0142(10) -0.0025(9)
C20 0.0156(9) 0.0152(9) 0.0238(10) -0.0022(7) 0.0049(8) 0.0004(7)
C21 0.0195(10) 0.0326(11) 0.0291(11) -0.0017(9) 0.0118(8) -0.0025(8)
C29 0.0251(10) 0.0325(11) 0.0246(11) -0.0018(9) 0.0126(9) -0.0030(9)
C30 0.0190(9) 0.0246(10) 0.0272(10) -0.0019(8) 0.0109(8) -0.0010(8)
C36 0.0172(9) 0.0172(9) 0.0201(9) 0.0014(7) 0.0053(7) -0.0006(7)
C37 0.0163(9) 0.0280(10) 0.0313(11) -0.0022(9) 0.0085(8) 0.0001(8)
C48 0.0210(10) 0.0261(10) 0.0207(10) -0.0010(8) 0.0039(8) -0.0079(8)
C49 0.0185(9) 0.0325(11) 0.0226(10) -0.0014(9) 0.0017(8) 0.0029(8)
P3 0.0181(2) 0.0218(3) 0.0215(3) 0.00080(19) 0.00745(19) -0.00195(19)
F2 0.0247(6) 0.0260(6) 0.0307(7) -0.0011(5) 0.0085(5) -0.0068(5)
F3 0.0347(7) 0.0348(7) 0.0343(7) 0.0134(6) 0.0004(6) -0.0014(6)
F6 0.0411(8) 0.0324(7) 0.0413(8) -0.0009(6) 0.0045(6) -0.0176(6)
F9 0.0220(6) 0.0446(8) 0.0317(7) 0.0148(6) 0.0020(5) -0.0048(5)
F10 0.0320(7) 0.0493(9) 0.0394(8) -0.0157(7) 0.0152(6) 0.0044(6)
F15 0.0251(7) 0.0512(9) 0.0384(8) -0.0057(6) 0.0185(6) -0.0001(6)
C1 0.103(3) 0.0418(17) 0.0375(16) -0.0156(13) -0.0135(18) 0.0247(18)
C4 0.056(2) 0.064(2) 0.060(2) 0.0198(18) -0.0152(17) -0.0281(17)
C9 0.0471(18) 0.122(4) 0.0446(18) 0.015(2) 0.0196(15) 0.026(2)
C1A 0.0477(18) 0.082(3) 0.072(2) -0.028(2) 0.0273(17) -0.0128(17)
C1B 0.0544(19) 0.079(2) 0.0504(19) -0.0044(17) 0.0084(15) 0.0165(17)
C14 0.086(4) 0.054(3) 0.053(3) 0.000 0.018(3) 0.000
C19 0.090(4) 0.047(3) 0.136(6) 0.000 0.087(4) 0.000

loop_
_atom_type_symbol
_atom_type_description
_atom_type_scat_dispersion_real
_atom_type_scat_dispersion_imag
_atom_type_scat_source
C C 0.0181 0.0091 'International Tables Vol C Tables 4.2.6.8 and 6.1.1.4'
H H 0.0000 0.0000 'International Tables Vol C Tables 4.2.6.8 and 6.1.1.4'
Cu Cu -1.9646 0.5888 'International Tables Vol C Tables 4.2.6.8 and 6.1.1.4'
F F 0.0727 0.0534 'International Tables Vol C Tables 4.2.6.8 and 6.1.1.4'
N N 0.0311 0.0180 'International Tables Vol C Tables 4.2.6.8 and 6.1.1.4'
P P 0.2955 0.4335 'International Tables Vol C Tables 4.2.6.8 and 6.1.1.4'

loop_
_geom_angle_atom_site_label_1
_geom_angle_atom_site_label_2
_geom_angle_atom_site_label_3
_geom_angle
_geom_angle_site_symmetry_1
_geom_angle_site_symmetry_3
N4 Cu1 Cu1 96.18(5) . 2_556
N11 Cu1 Cu1 98.00(5) . 2_556
N11 Cu1 N4 119.95(7) . .
N11 Cu1 N14 132.33(7) . .
N14 Cu1 Cu1 95.59(5) . 2_556
N14 Cu1 N4 103.55(7) . .
C7 N1 C8 122.26(19) . .
C7 N1 C16 107.75(18) . .
C16 N1 C8 129.59(19) . .
C7 N4 Cu1 132.27(15) . .
C7 N4 C12 104.81(18) . .
C12 N4 Cu1 122.74(15) . .
C21 N11 Cu1 123.33(14) . .
C36 N11 Cu1 131.81(14) . .
C36 N11 C21 104.82(17) . .
C20 N14 Cu1 132.32(13) . .
C20 N14 C30 104.76(16) . .
C30 N14 Cu1 121.53(14) . .
C29 N18 C48 129.40(17) . .
C36 N18 C29 107.42(17) . .
C36 N18 C48 122.77(16) . .
C20 N23 C37 107.17(17) . .
C20 N23 C49 123.07(17) . .
C37 N23 C49 129.48(17) . .
N1 C7 C7 118.11(12) . 2_556
N4 C7 N1 111.35(18) . .
N4 C7 C7 130.53(12) . 2_556
N1 C8 C8 108.76(15) . 2_556
N1 C8 H8A 109.9 . .
N1 C8 H8B 109.9 . .
C8 C8 H8A 109.9 2_556 .
C8 C8 H8B 109.9 2_556 .
H8A C8 H8B 108.3 . .
N4 C12 H12 124.8 . .
C16 C12 N4 110.4(2) . .
C16 C12 H12 124.8 . .
N1 C16 H16 127.2 . .
C12 C16 N1 105.6(2) . .
C12 C16 H16 127.2 . .
N14 C20 N23 111.61(17) . .
N14 C20 C36 130.31(18) . 2_556
N23 C20 C36 118.08(18) . 2_556
N11 C21 H21 124.9 . .
C29 C21 N11 110.11(18) . .
C29 C21 H21 124.9 . .
N18 C29 H29 126.9 . .
C21 C29 N18 106.26(18) . .
C21 C29 H29 126.9 . .
N14 C30 H30 124.9 . .
C37 C30 N14 110.23(18) . .
C37 C30 H30 124.9 . .
N11 C36 N18 111.38(17) . .
N11 C36 C20 130.51(18) . 2_556
N18 C36 C20 118.05(17) . 2_556
N23 C37 H37 126.9 . .
C30 C37 N23 106.22(18) . .
C30 C37 H37 126.9 . .
N18 C48 H48A 109.9 . .
N18 C48 H48B 109.9 . .
N18 C48 C49 108.97(17) . 2_556
H48A C48 H48B 108.3 . .
C49 C48 H48A 109.9 2_556 .
C49 C48 H48B 109.9 2_556 .
N23 C49 C48 109.46(17) . 2_556
N23 C49 H49A 109.8 . .
N23 C49 H49B 109.8 . .
C48 C49 H49A 109.8 2_556 .
C48 C49 H49B 109.8 2_556 .
H49A C49 H49B 108.2 . .
F3 P3 F2 89.51(7) . .
F3 P3 F9 179.59(8) . .
F3 P3 F10 90.58(8) . .
F3 P3 F15 89.93(8) . .
F6 P3 F2 179.81(9) . .
F6 P3 F3 90.69(8) . .
F6 P3 F9 89.73(8) . .
F6 P3 F10 90.68(8) . .
F6 P3 F15 89.77(8) . .
F9 P3 F2 90.08(7) . .
F9 P3 F10 89.44(8) . .
F10 P3 F2 89.30(7) . .
F15 P3 F2 90.24(7) . .
F15 P3 F9 90.05(8) . .
F15 P3 F10 179.31(9) . .
C4 C1 H1 119.9 . .
C4 C1 C9 120.2(3) . .
C9 C1 H1 119.9 . .
C1 C4 H4 120.0 . .
C1 C4 C9 120.1(3) . 7
C9 C4 H4 120.0 7 .
C1 C9 H9 120.2 . .
C4 C9 C1 119.7(3) 7 .
C4 C9 H9 120.2 7 .
C1B C1A H1A 120.1 . .
C1B C1A C19 119.7(4) . .
C19 C1A H1A 120.1 . .
C1A C1B H1B 119.9 . .
C14 C1B C1A 120.3(4) . .
C14 C1B H1B 119.9 . .
C1B C14 C1B 121.6(5) . 2
C1B C14 H14 119.2 . .
C1B C14 H14 119.2 2 .
C1A C19 C1A 118.4(5) . 2
C1A C19 H19 120.8 2 .
C1A C19 H19 120.8 . .

loop_
_geom_bond_atom_site_label_1
_geom_bond_atom_site_label_2
_geom_bond_distance
_geom_bond_site_symmetry_2
Cu1 Cu1 2.7092(5) 2_556
Cu1 N4 2.0207(18) .
Cu1 N11 1.9372(18) .
Cu1 N14 1.9851(17) .
N1 C7 1.357(3) .
N1 C8 1.472(3) .
N1 C16 1.366(3) .
N4 C7 1.324(3) .
N4 C12 1.386(3) .
N11 C21 1.385(3) .
N11 C36 1.331(2) .
N14 C20 1.324(3) .
N14 C30 1.388(2) .
N18 C29 1.366(3) .
N18 C36 1.354(3) .
N18 C48 1.467(2) .
N23 C20 1.354(3) .
N23 C37 1.371(3) .
N23 C49 1.469(3) .
C7 C7 1.440(4) 2_556
C8 C8 1.506(5) 2_556
C8 H8A 0.9700 .
C8 H8B 0.9700 .
C12 H12 0.9300 .
C12 C16 1.362(3) .
C16 H16 0.9300 .
C20 C36 1.449(3) 2_556
C21 H21 0.9300 .
C21 C29 1.359(3) .
C29 H29 0.9300 .
C30 H30 0.9300 .
C30 C37 1.353(3) .
C36 C20 1.449(3) 2_556
C37 H37 0.9300 .
C48 H48A 0.9700 .
C48 H48B 0.9700 .
C48 C49 1.513(3) 2_556
C49 C48 1.513(3) 2_556
C49 H49A 0.9700 .
C49 H49B 0.9700 .
P3 F2 1.6066(12) .
P3 F3 1.5968(14) .
P3 F6 1.5933(14) .
P3 F9 1.6029(13) .
P3 F10 1.6045(13) .
P3 F15 1.6010(13) .
C1 H1 0.9300 .
C1 C4 1.339(6) .
C1 C9 1.365(6) .
C4 H4 0.9300 .
C4 C9 1.358(6) 7
C9 C4 1.358(6) 7
C9 H9 0.9300 .
C1A H1A 0.9300 .
C1A C1B 1.357(5) .
C1A C19 1.407(5) .
C1B H1B 0.9300 .
C1B C14 1.356(4) .
C14 C1B 1.356(4) 2
C14 H14 0.9300 .
C19 C1A 1.407(5) 2
C19 H19 0.9300 .

loop_
_geom_torsion_atom_site_label_1
_geom_torsion_atom_site_label_2
_geom_torsion_atom_site_label_3
_geom_torsion_atom_site_label_4
_geom_torsion
_geom_torsion_site_symmetry_4
Cu1 N4 C7 N1 176.60(15) .
Cu1 N4 C7 C7 -2.9(4) 2_556
Cu1 N4 C12 C16 -176.70(16) .
Cu1 N11 C21 C29 -177.87(15) .
Cu1 N11 C36 N18 177.22(14) .
Cu1 N11 C36 C20 0.1(3) 2_556
Cu1 N14 C20 N23 -166.90(13) .
Cu1 N14 C20 C36 12.5(3) 2_556
Cu1 N14 C30 C37 168.54(14) .
N4 C12 C16 N1 0.1(3) .
N11 C21 C29 N18 0.3(3) .
N14 C30 C37 N23 -0.1(2) .
C7 N1 C8 C8 -38.5(3) 2_556
C7 N1 C16 C12 0.7(3) .
C7 N4 C12 C16 -1.0(3) .
C8 N1 C7 N4 -174.8(2) .
C8 N1 C7 C7 4.8(4) 2_556
C8 N1 C16 C12 173.5(2) .
C12 N4 C7 N1 1.4(2) .
C12 N4 C7 C7 -178.1(3) 2_556
C16 N1 C7 N4 -1.4(3) .
C16 N1 C7 C7 178.2(2) 2_556
C16 N1 C8 C8 149.7(2) 2_556
C20 N14 C30 C37 0.4(2) .
C20 N23 C37 C30 -0.3(2) .
C20 N23 C49 C48 35.5(3) 2_556
C21 N11 C36 N18 -0.5(2) .
C21 N11 C36 C20 -177.7(2) 2_556
C29 N18 C36 N11 0.8(2) .
C29 N18 C36 C20 178.27(18) 2_556
C29 N18 C48 C49 -149.0(2) 2_556
C30 N14 C20 N23 -0.6(2) .
C30 N14 C20 C36 178.78(19) 2_556
C36 N11 C21 C29 0.1(2) .
C36 N18 C29 C21 -0.6(2) .
C36 N18 C48 C49 39.3(3) 2_556
C37 N23 C20 N14 0.6(2) .
C37 N23 C20 C36 -178.88(17) 2_556
C37 N23 C49 C48 -151.4(2) 2_556
C48 N18 C29 C21 -173.3(2) .
C48 N18 C36 N11 174.06(17) .
C48 N18 C36 C20 -8.4(3) 2_556
C49 N23 C20 N14 175.02(17) .
C49 N23 C20 C36 -4.5(3) 2_556
C49 N23 C37 C30 -174.2(2) .
C4 C1 C9 C4 0.1(6) 7
C9 C1 C4 C9 -0.1(6) 7
C1A C1B C14 C1B 0.1(2) 2
C1B C1A C19 C1A 0.1(2) 2
C19 C1A C1B C14 -0.2(5) .
